data_1507780
loop_
_publ_author_name
'Hatzipanayioti, D'
'Veneris, A'
'Parsons, S'

_publ_section_title
;
 Synthesis and spectroscopic investigation of new nickel(II) complexes
 with the open chain asymmetric tetraamine 1,4,7,11-tetraazaundecane:
 Crystal structure of the square-planar complex
;
_journal_name_full
;
Inorganica Chimica Acta
;
_journal_page_first 2857
_journal_page_last 2861
_journal_paper_doi 10.1016/j.ica.2007.01.019
_journal_volume 360
_journal_year 2007
_chemical_formula_moiety '[Ni(C7H20N4)](ClO4)2'
_chemical_formula_sum 'C7 H20 Cl2 N4 Ni O8'
_chemical_formula_weight 417.88
_space_group_IT_number 14
_symmetry_cell_setting monoclinic
_symmetry_space_group_name_Hall '-P 2yn'
_symmetry_space_group_name_H-M 'P 1 21/n 1'
_atom_sites_solution_hydrogens geom
_atom_sites_solution_primary direct
_atom_sites_solution_secondary difmap
_cell_angle_alpha 90.00
_cell_angle_beta 90.550(6)
_cell_angle_gamma 90.00
_cell_formula_units_Z 4
_cell_length_a 9.9355(8)
_cell_length_b 14.1122(11)
_cell_length_c 10.9630(9)
_cell_measurement_reflns_used 5136
_cell_measurement_temperature 150(2)
_cell_measurement_theta_max 26.5
_cell_measurement_theta_min 2
_cell_volume 1537.1(2)
_computing_cell_refinement Saint
_computing_data_collection Smart
_computing_data_reduction Saint
_computing_molecular_graphics XP
_computing_publication_material 'XCIF, PLATON'
_computing_structure_refinement 'SHELXL-97 (Sheldrick, 1997)'
_computing_structure_solution 'SHELXS-97 (Sheldrick, 1990)'
_diffrn_ambient_temperature 150(2)
_diffrn_measured_fraction_theta_full 1.000
_diffrn_measured_fraction_theta_max 1.000
_diffrn_measurement_device_type 'Bruker Smart APEX CCD'
_diffrn_measurement_method 'Omega and phi'
_diffrn_radiation_monochromator graphite
_diffrn_radiation_source 'fine-focus sealed tube'
_diffrn_radiation_type MoK\a
_diffrn_radiation_wavelength 0.71073
_diffrn_reflns_av_R_equivalents 0.070
_diffrn_reflns_av_sigmaI/netI 0.0288
_diffrn_reflns_limit_h_max 11
_diffrn_reflns_limit_h_min -11
_diffrn_reflns_limit_k_max 16
_diffrn_reflns_limit_k_min 0
_diffrn_reflns_limit_l_max 13
_diffrn_reflns_limit_l_min 0
_diffrn_reflns_number 2701
_diffrn_reflns_theta_full 25.00
_diffrn_reflns_theta_max 25.00
_diffrn_reflns_theta_min 2.35
_exptl_absorpt_coefficient_mu 1.654
_exptl_absorpt_correction_T_max 0.710
_exptl_absorpt_correction_T_min 0.327
_exptl_absorpt_correction_type multi-scan
_exptl_absorpt_process_details 'Twinabs scaled by 0.71'
_exptl_crystal_colour orange
_exptl_crystal_density_diffrn 1.806
_exptl_crystal_density_method 'not measured'
_exptl_crystal_description block
_exptl_crystal_F_000 864
_exptl_crystal_size_max 0.76
_exptl_crystal_size_mid 0.23
_exptl_crystal_size_min 0.21
_refine_diff_density_max 0.969
_refine_diff_density_min -0.911
_refine_diff_density_rms 0.142
_refine_ls_extinction_method none
_refine_ls_goodness_of_fit_ref 1.075
_refine_ls_hydrogen_treatment riding
_refine_ls_matrix_type full
_refine_ls_number_parameters 184
_refine_ls_number_reflns 2701
_refine_ls_number_restraints 0
_refine_ls_restrained_S_all 1.075
_refine_ls_R_factor_all 0.0758
_refine_ls_R_factor_gt 0.0611
_refine_ls_shift/su_max 0.002
_refine_ls_shift/su_mean 0.000
_refine_ls_structure_factor_coef Fsqd
_refine_ls_weighting_details 'calc w=1/[\s^2^(Fo^2^)+(0.1072P)^2^+2.4751P] where P=(Fo^2^+2Fc^2^)/3'
_refine_ls_weighting_scheme calc
_refine_ls_wR_factor_gt 0.1636
_refine_ls_wR_factor_ref 0.1730
_reflns_number_gt 2160
_reflns_number_total 2701
_reflns_threshold_expression >2sigma(I)
_cod_data_source_file ex6001.cif
_cod_data_source_block ex6001
_cod_depositor_comments
;
The following automatic conversions were performed:

'_exptl_absorpt_correction_type' value 'Multiscan' changed to
'multi-scan' according to the built-in table from CIF Core dictionary
named 'cif_core.dic' version 2.4.1 from 2010-06-29.

Automatic conversion script
Id: cif_fix_values 1715 2011-07-08 13:25:40Z adriana 
;
_cod_original_sg_symbol_H-M 'P 21/n'
_cod_database_code 1507780

loop_
_symmetry_equiv_pos_as_xyz
'x, y, z'
'-x+1/2, y+1/2, -z+1/2'
'-x, -y, -z'
'x-1/2, -y-1/2, z-1/2'

loop_
_atom_site_label
_atom_site_type_symbol
_atom_site_fract_x
_atom_site_fract_y
_atom_site_fract_z
_atom_site_U_iso_or_equiv
_atom_site_adp_type
_atom_site_occupancy
_atom_site_symmetry_multiplicity
_atom_site_calc_flag
_atom_site_refinement_flags
Ni1 Ni 0.25269(11) 0.11658(5) 0.72948(8) 0.0395(3) Uani 1 1 d .
N1 N 0.3549(7) 0.0632(4) 0.8597(6) 0.0477(17) Uani 1 1 d .
H1A H 0.3242 0.0861 0.9329 0.057 Uiso 1 1 calc R
H1B H 0.3447 -0.0016 0.8598 0.057 Uiso 1 1 calc R
C2 C 0.4992(10) 0.0875(7) 0.8459(9) 0.059(3) Uani 1 1 d .
H2A H 0.5555 0.0391 0.8872 0.071 Uiso 1 1 calc R
H2B H 0.5176 0.1495 0.8849 0.071 Uiso 1 1 calc R
C3 C 0.5352(8) 0.0922(6) 0.7112(9) 0.050(2) Uani 1 1 d .
H3A H 0.6262 0.1191 0.6997 0.060 Uiso 1 1 calc R
H3B H 0.5309 0.0287 0.6728 0.060 Uiso 1 1 calc R
N4 N 0.4287(7) 0.1566(5) 0.6601(6) 0.0497(18) Uani 1 1 d .
H4 H 0.4467 0.2168 0.6908 0.060 Uiso 1 1 calc R
C5 C 0.4217(12) 0.1657(8) 0.5299(10) 0.070(3) Uani 1 1 d .
H5A H 0.4294 0.1031 0.4899 0.084 Uiso 1 1 calc R
H5B H 0.4941 0.2075 0.4997 0.084 Uiso 1 1 calc R
C6 C 0.2869(9) 0.2083(7) 0.5067(8) 0.055(2) Uani 1 1 d .
H6A H 0.2668 0.2080 0.4181 0.065 Uiso 1 1 calc R
H6B H 0.2861 0.2748 0.5353 0.065 Uiso 1 1 calc R
N7 N 0.1813(8) 0.1517(5) 0.5736(7) 0.056(2) Uani 1 1 d .
H7 H 0.1739 0.0952 0.5305 0.067 Uiso 1 1 calc R
C8 C 0.0550(10) 0.1923(7) 0.5661(11) 0.071(3) Uani 1 1 d .
H8A H 0.0270 0.1955 0.4793 0.086 Uiso 1 1 calc R
H8B H 0.0603 0.2581 0.5973 0.086 Uiso 1 1 calc R
C9 C -0.0545(9) 0.1377(6) 0.6387(9) 0.051(2) Uani 1 1 d .
H9A H -0.1434 0.1659 0.6194 0.061 Uiso 1 1 calc R
H9B H -0.0562 0.0712 0.6102 0.061 Uiso 1 1 calc R
C10 C -0.0351(8) 0.1380(5) 0.7740(9) 0.051(2) Uani 1 1 d .
H10A H -0.0226 0.2039 0.8030 0.062 Uiso 1 1 calc R
H10B H -0.1161 0.1117 0.8136 0.062 Uiso 1 1 calc R
N11 N 0.0826(7) 0.0813(5) 0.8076(7) 0.0493(17) Uani 1 1 d .
H11A H 0.0645 0.0190 0.7891 0.059 Uiso 1 1 calc R
H11B H 0.0946 0.0851 0.8908 0.059 Uiso 1 1 calc R
Cl1 Cl -0.2520(2) 0.13728(9) 0.33786(14) 0.0407(4) Uani 1 1 d G
O11 O -0.1276(5) 0.1278(3) 0.2772(7) 0.111(4) Uani 1 1 d G
O21 O -0.3575(6) 0.1327(3) 0.2521(6) 0.104(4) Uani 1 1 d G
O31 O -0.2562(6) 0.2252(2) 0.3987(3) 0.0614(16) Uani 1 1 d G
O41 O -0.2665(7) 0.0635(3) 0.4234(3) 0.094(3) Uani 1 1 d G
Cl2 Cl 0.20722(17) 0.11856(10) 0.17677(16) 0.0419(5) Uani 1 1 d G
O12 O 0.3405(4) 0.1243(3) 0.1293(5) 0.067(2) Uani 1 1 d G
O22 O 0.1617(4) 0.2109(3) 0.2090(4) 0.0548(14) Uani 1 1 d G
O32 O 0.2066(5) 0.0595(3) 0.2822(4) 0.0694(18) Uani 1 1 d G
O42 O 0.1201(5) 0.0795(3) 0.0865(4) 0.0689(19) Uani 1 1 d G

loop_
_atom_site_aniso_label
_atom_site_aniso_U_11
_atom_site_aniso_U_22
_atom_site_aniso_U_33
_atom_site_aniso_U_23
_atom_site_aniso_U_13
_atom_site_aniso_U_12
Ni1 0.0550(6) 0.0249(4) 0.0384(5) -0.0003(3) -0.0039(8) 0.0031(5)
N1 0.064(5) 0.029(3) 0.051(4) 0.001(3) -0.002(3) 0.009(3)
C2 0.058(6) 0.045(5) 0.073(7) 0.000(5) -0.029(5) 0.004(4)
C3 0.030(4) 0.039(4) 0.082(6) 0.004(5) -0.006(4) 0.004(3)
N4 0.065(5) 0.030(3) 0.054(4) 0.002(3) -0.006(4) 0.005(3)
C5 0.082(8) 0.062(6) 0.067(7) -0.004(5) 0.018(6) 0.001(6)
C6 0.056(6) 0.059(5) 0.048(5) 0.012(4) 0.008(4) -0.003(4)
N7 0.058(5) 0.034(3) 0.074(5) -0.009(4) -0.015(4) 0.005(3)
C8 0.057(6) 0.048(5) 0.109(9) -0.011(6) -0.012(6) -0.009(5)
C9 0.028(4) 0.044(5) 0.080(7) -0.001(4) -0.007(4) 0.005(3)
C10 0.043(5) 0.031(4) 0.080(6) -0.009(4) 0.001(5) -0.003(3)
N11 0.052(4) 0.032(3) 0.063(5) 0.000(3) -0.009(4) -0.009(3)
Cl1 0.0477(10) 0.0254(7) 0.0491(10) 0.0005(6) 0.0001(12) -0.0035(8)
O11 0.088(6) 0.044(4) 0.202(11) -0.021(6) 0.060(8) 0.000(4)
O21 0.111(7) 0.052(4) 0.147(9) -0.003(4) -0.088(7) 0.006(4)
O31 0.096(5) 0.026(2) 0.062(3) -0.005(2) -0.002(4) -0.003(3)
O41 0.192(9) 0.034(3) 0.055(4) 0.005(3) 0.011(5) -0.009(5)
Cl2 0.0435(11) 0.0350(9) 0.0471(10) 0.0015(8) -0.0018(10) -0.0017(7)
O12 0.053(4) 0.051(4) 0.096(6) -0.001(4) 0.002(4) 0.006(3)
O22 0.065(4) 0.042(3) 0.058(3) 0.003(3) 0.001(3) 0.006(3)
O32 0.102(5) 0.042(3) 0.064(4) 0.017(3) -0.004(4) -0.002(3)
O42 0.073(5) 0.078(4) 0.056(4) -0.011(3) -0.003(3) -0.025(4)

loop_
_atom_type_symbol
_atom_type_description
_atom_type_scat_dispersion_real
_atom_type_scat_dispersion_imag
_atom_type_scat_source
C C 0.0033 0.0016 'International Tables Vol C Tables 4.2.6.8 and 6.1.1.4'
H H 0.0000 0.0000 'International Tables Vol C Tables 4.2.6.8 and 6.1.1.4'
N N 0.0061 0.0033 'International Tables Vol C Tables 4.2.6.8 and 6.1.1.4'
O O 0.0106 0.0060 'International Tables Vol C Tables 4.2.6.8 and 6.1.1.4'
Cl Cl 0.1484 0.1585 'International Tables Vol C Tables 4.2.6.8 and 6.1.1.4'
Ni Ni 0.3393 1.1124 'International Tables Vol C Tables 4.2.6.8 and 6.1.1.4'

loop_
_geom_angle_atom_site_label_1
_geom_angle_atom_site_label_2
_geom_angle_atom_site_label_3
_geom_angle
N1 Ni1 N7 165.2(3)
N1 Ni1 N11 91.6(3)
N7 Ni1 N11 98.2(3)
N1 Ni1 N4 86.3(3)
N7 Ni1 N4 84.5(3)
N11 Ni1 N4 176.3(3)
C2 N1 Ni1 110.0(5)
N1 C2 C3 110.2(7)
N4 C3 C2 102.5(7)
C5 N4 C3 116.9(8)
C5 N4 Ni1 111.7(7)
C3 N4 Ni1 107.7(5)
N4 C5 C6 104.0(8)
C5 C6 N7 109.3(7)
C8 N7 C6 112.7(7)
C8 N7 Ni1 119.4(8)
C6 N7 Ni1 108.5(5)
N7 C8 C9 113.7(8)
C10 C9 C8 115.0(8)
N11 C10 C9 110.1(8)
C10 N11 Ni1 116.1(6)
O21 Cl1 O31 109.4
O21 Cl1 O41 109.3
O31 Cl1 O41 109.4
O21 Cl1 O11 109.3
O31 Cl1 O11 109.7
O41 Cl1 O11 109.8
O42 Cl2 O32 109.3
O42 Cl2 O22 109.6
O32 Cl2 O22 109.3
O42 Cl2 O12 109.2
O32 Cl2 O12 109.9
O22 Cl2 O12 109.6

loop_
_geom_bond_atom_site_label_1
_geom_bond_atom_site_label_2
_geom_bond_distance
Ni1 N1 1.900(7)
Ni1 N7 1.910(8)
Ni1 N11 1.966(7)
Ni1 N4 1.996(8)
N1 C2 1.483(12)
C2 C3 1.525(14)
C3 N4 1.499(10)
N4 C5 1.434(13)
C5 C6 1.488(14)
C6 N7 1.514(11)
N7 C8 1.381(12)
C8 C9 1.558(14)
C9 C10 1.494(13)
C10 N11 1.462(11)
Cl1 O21 1.403(3)
Cl1 O31 1.409(3)
Cl1 O41 1.410(3)
Cl1 O11 1.415(3)
Cl2 O42 1.420(3)
Cl2 O32 1.425(3)
Cl2 O22 1.426(3)
Cl2 O12 1.430(3)
